data_4502804
loop_
_publ_author_name
'Bhattacharya, Suman'
'Saha, Binoy K.'

_publ_section_title
;
 Isostructurality in the Guest Free Forms and in the Clathrates of
 1,3,5-Triethyl-2,4,6-tris(4-halophenoxy)methylbenzenes
;
_journal_issue 1
_journal_name_full 'Crystal Growth &amp; Design'
_journal_page_first 169
_journal_paper_doi 10.1021/cg2009144
_journal_volume 12
_journal_year 2012
_chemical_formula_moiety 'C33 H33 Br3 O3, C Cl4'
_chemical_formula_sum 'C34 H33 Br3 Cl4 O3'
_chemical_formula_weight 871.13
_chemical_name_common '1Br, TCM'
_chemical_name_systematic
;
1,3,5-triethyl-2,4,6-tris(4-bromophenoxy)methylbenzene, tetrachloromethane
;
_space_group_crystal_system triclinic
_space_group_IT_number 2
_space_group_name_Hall '-P 1'
_space_group_name_H-M_alt 'P -1'
_symmetry_space_group_name_Hall '-P 1'
_symmetry_space_group_name_H-M 'P -1'
_atom_sites_solution_hydrogens geom
_atom_sites_solution_primary direct
_atom_sites_solution_secondary difmap
_audit_creation_date 2011-09-21
_audit_creation_method
;
  Olex2 1.1
  (compiled 2011.08.18 svn.r1932, GUI svn.r3819)
;
_cell_angle_alpha 66.27(2)
_cell_angle_beta 82.19(2)
_cell_angle_gamma 89.57(2)
_cell_formula_units_Z 2
_cell_length_a 9.832(3)
_cell_length_b 13.410(3)
_cell_length_c 15.586(4)
_cell_measurement_reflns_used 1999
_cell_measurement_temperature 298(2)
_cell_measurement_theta_max 29.2784
_cell_measurement_theta_min 2.5963
_cell_volume 1861.3(9)
_computing_cell_refinement
;
CrysAlisPro, Oxford Diffraction Ltd.,
Version 1.171.33.66 (release 28-04-2010 CrysAlis171 .NET)
(compiled Apr 28 2010,14:27:37)
;
_computing_data_collection
;
CrysAlisPro, Oxford Diffraction Ltd.,
Version 1.171.33.66 (release 28-04-2010 CrysAlis171 .NET)
(compiled Apr 28 2010,14:27:37)
;
_computing_data_reduction
;
CrysAlisPro, Oxford Diffraction Ltd.,
Version 1.171.33.66 (release 28-04-2010 CrysAlis171 .NET)
(compiled Apr 28 2010,14:27:37)
;
_computing_molecular_graphics
;
O. V. Dolomanov, L. J. Bourhis, R. J. Gildea, J. A. K. Howard and H. Puschmann,
OLEX2: a complete structure solution, refinement and analysis program.
J. Appl. Cryst. (2009). 42, 339-341.
;
_computing_publication_material
;
O. V. Dolomanov, L. J. Bourhis, R. J. Gildea, J. A. K. Howard and H. Puschmann,
OLEX2: a complete structure solution, refinement and analysis program.
J. Appl. Cryst. (2009). 42, 339-341.
;
_computing_structure_refinement
;
XL, G.M. Sheldrick, Acta Cryst.
(2008). A64, 112-122
;
_computing_structure_solution 'SHELXS-97 (Sheldrick, 1990)'
_diffrn_ambient_temperature 298(2)
_diffrn_detector_area_resol_mean 15.9821
_diffrn_measured_fraction_theta_full 0.745
_diffrn_measured_fraction_theta_max 0.599
_diffrn_measurement_details
;
  1 omega  -68.00  -41.00   1.0000   15.0000
omega____ theta____ kappa____ phi______ frames
    -      -17.3397  179.0000 -150.0000 27

  2 omega  -18.00   24.00   1.0000   15.0000
omega____ theta____ kappa____ phi______ frames
    -       18.9803   92.0000  -11.0000 42

  3 omega   35.00   95.00   1.0000   15.0000
omega____ theta____ kappa____ phi______ frames
    -       18.9803  179.0000  120.0000 60

  4 omega  -11.00   26.00   1.0000   15.0000
omega____ theta____ kappa____ phi______ frames
    -       18.9803   92.0000  124.0000 37

  5 omega   -7.00   51.00   1.0000   15.0000
omega____ theta____ kappa____ phi______ frames
    -       18.9803   37.0000  -90.0000 58
;
_diffrn_measurement_device_type 'Xcalibur, Eos'
_diffrn_measurement_method '\w scans'
_diffrn_orient_matrix_UB_11 0.0095806000
_diffrn_orient_matrix_UB_12 0.0573799000
_diffrn_orient_matrix_UB_13 -0.0161173000
_diffrn_orient_matrix_UB_21 -0.0264889000
_diffrn_orient_matrix_UB_22 0.0071248000
_diffrn_orient_matrix_UB_23 -0.0420995000
_diffrn_orient_matrix_UB_31 -0.0672539000
_diffrn_orient_matrix_UB_32 0.0021103000
_diffrn_orient_matrix_UB_33 0.0221883000
_diffrn_radiation_monochromator graphite
_diffrn_radiation_type 'Mo K\a'
_diffrn_radiation_wavelength 0.7107
_diffrn_reflns_av_R_equivalents 0.0330
_diffrn_reflns_av_unetI/netI 0.1289
_diffrn_reflns_limit_h_max 13
_diffrn_reflns_limit_h_min -12
_diffrn_reflns_limit_k_max 18
_diffrn_reflns_limit_k_min -15
_diffrn_reflns_limit_l_max 21
_diffrn_reflns_limit_l_min -20
_diffrn_reflns_number 8732
_diffrn_reflns_theta_full 25.00
_diffrn_reflns_theta_max 29.34
_diffrn_reflns_theta_min 2.60
_diffrn_source 'Enhance (Mo) X-ray Source'
_exptl_absorpt_coefficient_mu 3.570
_exptl_absorpt_correction_T_max 0.545
_exptl_absorpt_correction_T_min 0.341
_exptl_absorpt_correction_type multi-scan
_exptl_absorpt_process_details
;
CrysAlisPro, Oxford Diffraction Ltd.,
Version 1.171.33.66 (release 28-04-2010 CrysAlis171 .NET)
(compiled Apr 28 2010,14:27:37)
Empirical absorption correction using spherical harmonics,
 implemented in SCALE3 ABSPACK scaling algorithm.
;
_exptl_crystal_colour colorless
_exptl_crystal_density_diffrn 1.554
_exptl_crystal_density_method 'not measured'
_exptl_crystal_description block
_exptl_crystal_F_000 868
_exptl_crystal_size_max 0.34
_exptl_crystal_size_mid 0.26
_exptl_crystal_size_min 0.17
_refine_diff_density_max 0.443
_refine_diff_density_min -0.539
_refine_diff_density_rms 0.057
_refine_ls_extinction_method none
_refine_ls_goodness_of_fit_ref 0.839
_refine_ls_hydrogen_treatment constr
_refine_ls_matrix_type full
_refine_ls_number_parameters 455
_refine_ls_number_reflns 10218
_refine_ls_number_restraints 0
_refine_ls_restrained_S_all 0.839
_refine_ls_R_factor_all 0.1539
_refine_ls_R_factor_gt 0.0484
_refine_ls_shift/su_max 0.001
_refine_ls_shift/su_mean 0.000
_refine_ls_structure_factor_coef Fsqd
_refine_ls_weighting_details 'calc w=1/[\s^2^(Fo^2^)+(0.0645P)^2^+0.0000P] where P=(Fo^2^+2Fc^2^)/3'
_refine_ls_weighting_scheme calc
_refine_ls_wR_factor_gt 0.1119
_refine_ls_wR_factor_ref 0.1297
_reflns_number_gt 2356
_reflns_number_total 10218
_reflns_threshold_expression >2sigma(I)
_cod_data_source_file cg2009144_si_001.cif
_cod_data_source_block 1Br.TCM
_cod_original_cell_volume 1861.2(8)
_cod_database_code 4502804

loop_
_space_group_symop_id
_space_group_symop_operation_xyz
1 'x, y, z'
2 '-x, -y, -z'

loop_
_atom_site_label
_atom_site_type_symbol
_atom_site_fract_x
_atom_site_fract_y
_atom_site_fract_z
_atom_site_U_iso_or_equiv
_atom_site_adp_type
_atom_site_occupancy
_atom_site_symmetry_multiplicity
_atom_site_calc_flag
_atom_site_refinement_flags
_atom_site_disorder_assembly
_atom_site_disorder_group
Br3 Br 0.16058(7) 0.29223(6) 0.04381(5) 0.0833(3) Uani 1 1 d . . .
Br2 Br -0.82770(6) -0.39991(7) 0.88943(6) 0.0929(3) Uani 1 1 d . . .
Br1 Br 0.43256(9) -1.10086(7) 0.66960(9) 0.1500(5) Uani 1 1 d . . .
O2 O -0.2644(4) -0.3957(3) 0.6841(2) 0.0554(10) Uani 1 1 d . . .
C3 C -0.0251(5) -0.4008(4) 0.6521(4) 0.0431(14) Uani 1 1 d . . .
C17 C 0.2753(6) -0.7933(5) 0.5682(5) 0.0660(19) Uani 1 1 d . . .
H17 H 0.2385 -0.7483 0.5147 0.079 Uiso 1 1 calc R . .
C33 C 0.2339(6) 0.0172(5) 0.2785(4) 0.0531(16) Uani 1 1 d . . .
H33 H 0.2976 -0.0023 0.3207 0.064 Uiso 1 1 calc R . .
C10 C -0.0297(6) -0.6089(4) 0.7265(4) 0.0545(16) Uani 1 1 d . . .
H10A H -0.1268 -0.6058 0.7470 0.065 Uiso 1 1 calc R . .
H10B H -0.0202 -0.6634 0.7003 0.065 Uiso 1 1 calc R . .
O1 O 0.2485(4) -0.6585(3) 0.6364(3) 0.0751(13) Uani 1 1 d . . .
C22 C -0.3894(6) -0.3963(4) 0.7350(4) 0.0456(14) Uani 1 1 d . . .
O3 O 0.1057(5) -0.1571(4) 0.3614(4) 0.0765(13) Uani 1 1 d . . .
C24 C -0.5369(6) -0.4012(4) 0.8712(4) 0.0584(17) Uani 1 1 d . . .
H24 H -0.5488 -0.4027 0.9320 0.070 Uiso 1 1 calc R . .
C32 C 0.2453(6) 0.1197(5) 0.2039(4) 0.0505(15) Uani 1 1 d . . .
H32 H 0.3174 0.1689 0.1951 0.061 Uiso 1 1 calc R . .
C8 C -0.1413(5) -0.4040(5) 0.7273(4) 0.0521(15) Uani 1 1 d . . .
H8A H -0.1444 -0.4717 0.7832 0.062 Uiso 1 1 calc R . .
H8B H -0.1306 -0.3434 0.7453 0.062 Uiso 1 1 calc R . .
C16 C 0.2855(6) -0.7584(5) 0.6386(5) 0.0617(18) Uani 1 1 d . . .
C4 C 0.0278(5) -0.2990(5) 0.5829(4) 0.0498(15) Uani 1 1 d . . .
C2 C 0.0240(6) -0.4977(4) 0.6494(4) 0.0491(15) Uani 1 1 d . . .
C25 C -0.6491(6) -0.3999(5) 0.8276(5) 0.0598(17) Uani 1 1 d . . .
C1 C 0.1263(6) -0.4922(4) 0.5750(4) 0.0608(17) Uani 1 1 d . A .
C7 C 0.1684(7) -0.5974(4) 0.5655(4) 0.073(2) Uani 1 1 d . . .
H7A H 0.0868 -0.6409 0.5709 0.087 Uiso 1 1 calc R . .
H7B H 0.2211 -0.5799 0.5035 0.087 Uiso 1 1 calc R . .
C27 C -0.5023(6) -0.3950(5) 0.6920(4) 0.0583(17) Uani 1 1 d . . .
H27 H -0.4908 -0.3923 0.6309 0.070 Uiso 1 1 calc R . .
C23 C -0.4055(5) -0.4003(4) 0.8253(4) 0.0471(15) Uani 1 1 d . . .
H23 H -0.3293 -0.4024 0.8552 0.057 Uiso 1 1 calc R . .
C13 C 0.0590(6) -0.1486(5) 0.6381(5) 0.077(2) Uani 1 1 d . . .
H13A H 0.1547 -0.1473 0.6147 0.115 Uiso 1 1 calc R . .
H13B H 0.0422 -0.1952 0.7044 0.115 Uiso 1 1 calc R . .
H13C H 0.0337 -0.0760 0.6288 0.115 Uiso 1 1 calc R . .
C28 C 0.1279(7) -0.0551(5) 0.2894(5) 0.0534(16) Uani 1 1 d . . .
C5 C 0.1323(6) -0.2942(4) 0.5125(4) 0.0621(18) Uani 1 1 d . A .
C9 C 0.1892(7) -0.1851(5) 0.4359(5) 0.069(2) Uani 1 1 d . . .
H9A H 0.1857 -0.1297 0.4612 0.083 Uiso 1 1 calc R . .
H9B H 0.2840 -0.1903 0.4118 0.083 Uiso 1 1 calc R . .
C19 C 0.3752(7) -0.9582(6) 0.6533(7) 0.081(2) Uani 1 1 d . . .
C6 C 0.1821(7) -0.3911(5) 0.5095(5) 0.089(3) Uani 1 1 d . . .
C18 C 0.3186(6) -0.8939(5) 0.5752(6) 0.083(2) Uani 1 1 d . . .
H18 H 0.3095 -0.9176 0.5277 0.099 Uiso 1 1 calc R . .
C12 C -0.0267(5) -0.1920(4) 0.5844(4) 0.0543(16) Uani 1 1 d . . .
H12A H -0.0238 -0.1381 0.5199 0.065 Uiso 1 1 calc R . .
H12B H -0.1217 -0.2044 0.6146 0.065 Uiso 1 1 calc R . .
C21 C 0.3404(7) -0.8240(6) 0.7178(5) 0.082(2) Uani 1 1 d . . .
H21 H 0.3485 -0.8000 0.7652 0.098 Uiso 1 1 calc R . .
C26 C -0.6309(6) -0.3975(5) 0.7377(5) 0.0661(18) Uani 1 1 d . . .
H26 H -0.7068 -0.3977 0.7081 0.079 Uiso 1 1 calc R . .
C31 C 0.1495(7) 0.1472(5) 0.1438(4) 0.0581(17) Uani 1 1 d . . .
C30 C 0.0451(7) 0.0744(7) 0.1531(5) 0.075(2) Uani 1 1 d . . .
H30 H -0.0181 0.0937 0.1106 0.090 Uiso 1 1 calc R . .
C29 C 0.0354(7) -0.0276(6) 0.2262(5) 0.0705(19) Uani 1 1 d . . .
H29 H -0.0340 -0.0780 0.2327 0.085 Uiso 1 1 calc R . .
C20 C 0.3846(7) -0.9281(6) 0.7271(6) 0.096(2) Uani 1 1 d . . .
H20 H 0.4188 -0.9746 0.7813 0.115 Uiso 1 1 calc R . .
C11 C 0.0470(7) -0.6430(5) 0.8120(4) 0.084(2) Uani 1 1 d . . .
H11A H 0.1443 -0.6356 0.7909 0.126 Uiso 1 1 calc R . .
H11B H 0.0213 -0.7175 0.8535 0.126 Uiso 1 1 calc R . .
H11C H 0.0238 -0.5971 0.8453 0.126 Uiso 1 1 calc R . .
C14A C 0.358(2) -0.3919(18) 0.4586(18) 0.063(6) Uani 0.50 1 d P A 2
H14A H 0.4142 -0.3332 0.4591 0.075 Uiso 0.50 1 calc PR A 2
H14B H 0.3978 -0.4610 0.4914 0.075 Uiso 0.50 1 calc PR A 2
Cl Cl -0.4652(14) -0.6764(10) 0.8471(10) 0.172(4) Uani 0.50 1 d P B 1
C15B C 0.415(2) -0.389(3) 0.448(3) 0.134(14) Uani 0.50 1 d P A 1
H15A H 0.4849 -0.3688 0.3931 0.201 Uiso 0.50 1 calc PR A 1
H15B H 0.4271 -0.4620 0.4912 0.201 Uiso 0.50 1 calc PR A 1
H15C H 0.4234 -0.3398 0.4780 0.201 Uiso 0.50 1 calc PR A 1
Cl0A Cl -0.3124(15) -0.8574(7) 0.8626(8) 0.093(2) Uani 0.50 1 d P B 1
Cl1A Cl -0.5195(9) -0.8724(9) 1.0187(6) 0.130(3) Uani 0.50 1 d P B 1
Cl2A Cl -0.2821(7) -0.7431(8) 0.9863(7) 0.173(3) Uani 0.50 1 d P B 1
C34 C -0.3929(9) -0.7973(6) 0.9375(6) 0.120(3) Uani 1 1 d . . .
Cl3A Cl -0.3346(14) -0.8282(7) 1.0414(6) 0.237(6) Uani 0.50 1 d P B 2
Cl4A Cl -0.5669(10) -0.8668(8) 0.9696(6) 0.139(3) Uani 0.50 1 d P B 2
Cl5A Cl -0.294(2) -0.8579(12) 0.8830(11) 0.198(8) Uani 0.50 1 d P B 2
Cl6A Cl -0.4116(10) -0.6614(7) 0.8796(7) 0.141(4) Uani 0.50 1 d P B 2
C14B C 0.2624(11) -0.3813(10) 0.4143(9) 0.034(3) Uani 0.50 1 d P A 1
H14C H 0.2511 -0.3122 0.3626 0.041 Uiso 0.50 1 calc PR A 1
H14D H 0.2401 -0.4413 0.3981 0.041 Uiso 0.50 1 calc PR A 1
C15A C 0.3431(19) -0.3773(13) 0.3721(12) 0.079(5) Uani 0.50 1 d P A 2
H15D H 0.2960 -0.4404 0.3735 0.119 Uiso 0.50 1 calc PR A 2
H15E H 0.4319 -0.3662 0.3345 0.119 Uiso 0.50 1 calc PR A 2
H15F H 0.2905 -0.3144 0.3451 0.119 Uiso 0.50 1 calc PR A 2

loop_
_atom_site_aniso_label
_atom_site_aniso_U_11
_atom_site_aniso_U_22
_atom_site_aniso_U_33
_atom_site_aniso_U_23
_atom_site_aniso_U_13
_atom_site_aniso_U_12
Br3 0.0902(5) 0.0807(5) 0.0640(5) -0.0107(4) -0.0215(4) 0.0121(5)
Br2 0.0551(4) 0.1015(6) 0.1202(7) -0.0494(5) 0.0078(4) 0.0034(4)
Br1 0.1177(7) 0.0595(5) 0.3062(15) -0.0801(7) -0.1238(9) 0.0427(6)
O2 0.050(2) 0.080(3) 0.043(2) -0.033(2) -0.0006(19) -0.002(2)
C3 0.046(3) 0.043(4) 0.035(4) -0.013(3) 0.004(3) -0.003(3)
C17 0.079(5) 0.037(4) 0.084(5) -0.023(4) -0.023(4) 0.016(4)
C33 0.047(4) 0.040(4) 0.062(5) -0.012(4) 0.000(3) -0.001(4)
C10 0.067(4) 0.045(4) 0.047(4) -0.015(3) -0.005(3) -0.004(4)
O1 0.088(3) 0.044(3) 0.098(4) -0.034(3) -0.015(3) 0.009(3)
C22 0.053(4) 0.042(4) 0.043(4) -0.020(3) -0.002(3) -0.002(3)
O3 0.094(3) 0.048(3) 0.079(4) -0.023(3) 0.011(3) -0.020(3)
C24 0.075(4) 0.048(4) 0.044(4) -0.014(3) 0.004(4) 0.008(4)
C32 0.046(3) 0.041(4) 0.057(4) -0.012(3) -0.004(3) -0.011(3)
C8 0.048(3) 0.049(4) 0.060(4) -0.023(3) -0.006(3) -0.002(3)
C16 0.052(4) 0.037(4) 0.087(6) -0.015(4) -0.015(4) 0.005(4)
C4 0.048(3) 0.046(4) 0.063(4) -0.030(4) -0.005(3) 0.003(3)
C2 0.056(4) 0.031(3) 0.056(4) -0.015(3) -0.004(3) -0.008(3)
C25 0.048(4) 0.044(4) 0.078(5) -0.018(4) 0.001(4) 0.004(3)
C1 0.074(4) 0.027(3) 0.071(5) -0.019(3) 0.020(3) -0.007(4)
C7 0.111(5) 0.027(3) 0.062(5) -0.007(3) 0.011(4) 0.009(4)
C27 0.053(4) 0.085(5) 0.047(4) -0.035(4) -0.015(3) 0.005(4)
C23 0.047(3) 0.051(4) 0.045(4) -0.021(3) -0.004(3) -0.001(3)
C13 0.077(4) 0.069(5) 0.090(5) -0.043(4) 0.003(4) 0.012(4)
C28 0.062(4) 0.039(4) 0.057(5) -0.023(4) 0.011(4) -0.007(4)
C5 0.075(4) 0.032(4) 0.067(5) -0.017(3) 0.021(4) -0.004(4)
C9 0.081(5) 0.035(4) 0.077(5) -0.020(4) 0.033(4) -0.007(4)
C19 0.061(4) 0.052(5) 0.143(8) -0.047(5) -0.039(5) -0.012(4)
C6 0.104(5) 0.039(4) 0.100(6) -0.029(4) 0.070(4) -0.015(4)
C18 0.075(5) 0.059(5) 0.139(7) -0.055(5) -0.053(5) 0.020(4)
C12 0.054(4) 0.051(4) 0.065(4) -0.033(3) 0.001(3) 0.000(3)
C21 0.087(5) 0.073(6) 0.101(6) -0.046(5) -0.032(5) -0.001(5)
C26 0.059(4) 0.072(5) 0.074(5) -0.033(4) -0.022(4) 0.007(4)
C31 0.061(4) 0.056(4) 0.056(4) -0.021(4) -0.012(3) -0.002(4)
C30 0.072(5) 0.094(6) 0.064(5) -0.036(5) -0.014(4) -0.006(5)
C29 0.077(5) 0.076(6) 0.064(5) -0.037(5) 0.003(4) -0.023(5)
C20 0.079(5) 0.067(5) 0.125(7) -0.009(5) -0.053(5) 0.010(5)
C11 0.101(5) 0.080(5) 0.061(5) -0.012(4) -0.028(4) 0.006(5)
C14A 0.071(18) 0.044(10) 0.095(17) -0.034(10) -0.068(13) 0.010(12)
Cl 0.243(10) 0.087(6) 0.179(9) -0.047(5) -0.026(6) -0.017(6)
C15B 0.028(12) 0.13(2) 0.21(3) -0.027(17) -0.055(14) 0.011(13)
Cl0A 0.141(6) 0.051(3) 0.072(3) -0.024(3) 0.034(4) 0.002(4)
Cl1A 0.116(6) 0.120(5) 0.113(6) -0.028(5) 0.055(4) -0.013(5)
Cl2A 0.139(5) 0.231(9) 0.223(9) -0.173(8) -0.005(6) -0.005(7)
C34 0.135(8) 0.057(5) 0.130(8) -0.020(5) 0.047(6) -0.013(6)
Cl3A 0.416(18) 0.160(8) 0.149(7) -0.054(6) -0.111(9) 0.010(10)
Cl4A 0.144(7) 0.085(4) 0.154(9) -0.034(6) 0.042(5) 0.000(5)
Cl5A 0.202(12) 0.167(9) 0.235(15) -0.136(9) 0.116(11) -0.054(8)
Cl6A 0.206(9) 0.042(3) 0.136(7) -0.019(4) 0.056(7) -0.010(5)
C14B 0.032(7) 0.029(6) 0.041(10) -0.014(6) -0.004(7) 0.001(6)
C15A 0.092(14) 0.073(11) 0.075(15) -0.031(10) -0.020(11) 0.008(12)

loop_
_atom_type_symbol
_atom_type_description
_atom_type_scat_dispersion_real
_atom_type_scat_dispersion_imag
_atom_type_scat_source
C C 0.0033 0.0016 'International Tables Vol C Tables 4.2.6.8 and 6.1.1.4'
H H 0.0000 0.0000 'International Tables Vol C Tables 4.2.6.8 and 6.1.1.4'
O O 0.0106 0.0060 'International Tables Vol C Tables 4.2.6.8 and 6.1.1.4'
Cl Cl 0.1484 0.1585 'International Tables Vol C Tables 4.2.6.8 and 6.1.1.4'
Br Br -0.2901 2.4595 'International Tables Vol C Tables 4.2.6.8 and 6.1.1.4'

loop_
_geom_angle_atom_site_label_1
_geom_angle_atom_site_label_2
_geom_angle_atom_site_label_3
_geom_angle
C22 O2 C8 119.5(4)
C4 C3 C8 118.7(4)
C2 C3 C8 120.3(5)
C2 C3 C4 121.0(5)
C16 C17 H17 119.4
C16 C17 C18 121.2(6)
C18 C17 H17 119.4
C32 C33 H33 120.2
C28 C33 H33 120.2
C28 C33 C32 119.6(6)
H10A C10 H10B 107.9
C2 C10 H10A 109.2
C2 C10 H10B 109.2
C11 C10 H10A 109.2
C11 C10 H10B 109.2
C11 C10 C2 112.2(5)
C16 O1 C7 116.3(5)
O2 C22 C27 116.4(5)
O2 C22 C23 123.5(5)
C27 C22 C23 120.0(5)
C28 O3 C9 117.5(5)
C25 C24 H24 119.8
C25 C24 C23 120.3(5)
C23 C24 H24 119.8
C33 C32 H32 120.4
C31 C32 C33 119.2(6)
C31 C32 H32 120.4
O2 C8 C3 105.0(4)
O2 C8 H8A 110.7
O2 C8 H8B 110.7
C3 C8 H8A 110.7
C3 C8 H8B 110.7
H8A C8 H8B 108.8
C17 C16 O1 125.1(6)
C17 C16 C21 119.9(6)
O1 C16 C21 114.9(7)
C3 C4 C12 121.5(5)
C5 C4 C3 119.7(5)
C5 C4 C12 118.9(5)
C3 C2 C10 121.2(5)
C3 C2 C1 119.0(5)
C1 C2 C10 119.7(4)
C24 C25 Br2 120.4(5)
C24 C25 C26 119.6(5)
C26 C25 Br2 120.0(5)
C2 C1 C7 119.1(5)
C6 C1 C2 119.3(5)
C6 C1 C7 121.5(5)
O1 C7 C1 111.0(5)
O1 C7 H7A 109.4
O1 C7 H7B 109.4
C1 C7 H7A 109.4
C1 C7 H7B 109.4
H7A C7 H7B 108.0
C22 C27 H27 119.7
C26 C27 C22 120.7(5)
C26 C27 H27 119.7
C22 C23 C24 119.2(5)
C22 C23 H23 120.4
C24 C23 H23 120.4
H13A C13 H13B 109.5
H13A C13 H13C 109.5
H13B C13 H13C 109.5
C12 C13 H13A 109.5
C12 C13 H13B 109.5
C12 C13 H13C 109.5
O3 C28 C33 124.3(6)
C29 C28 C33 120.5(6)
C29 C28 O3 115.2(7)
C4 C5 C9 120.6(5)
C4 C5 C6 119.6(5)
C6 C5 C9 119.8(5)
O3 C9 C5 107.3(6)
O3 C9 H9A 110.2
O3 C9 H9B 110.2
C5 C9 H9A 110.2
C5 C9 H9B 110.2
H9A C9 H9B 108.5
C18 C19 Br1 121.0(6)
C18 C19 C20 122.3(6)
C20 C19 Br1 116.5(6)
C1 C6 C5 121.3(5)
C1 C6 C14A 114.4(9)
C1 C6 C14B 119.4(6)
C5 C6 C14A 119.2(8)
C5 C6 C14B 116.1(7)
C14B C6 C14A 41.6(9)
C17 C18 H18 120.6
C19 C18 C17 118.7(6)
C19 C18 H18 120.6
C4 C12 H12A 109.4
C4 C12 H12B 109.4
C13 C12 C4 110.9(4)
C13 C12 H12A 109.4
C13 C12 H12B 109.5
H12A C12 H12B 108.0
C16 C21 H21 120.0
C16 C21 C20 120.0(6)
C20 C21 H21 120.0
C25 C26 H26 119.9
C27 C26 C25 120.2(6)
C27 C26 H26 119.9
C32 C31 Br3 119.1(5)
C32 C31 C30 121.4(6)
C30 C31 Br3 119.5(5)
C31 C30 H30 120.4
C31 C30 C29 119.2(6)
C29 C30 H30 120.4
C28 C29 C30 120.1(7)
C28 C29 H29 120.0
C30 C29 H29 120.0
C19 C20 C21 117.8(6)
C19 C20 H20 121.1
C21 C20 H20 121.1
C10 C11 H11A 109.5
C10 C11 H11B 109.5
C10 C11 H11C 109.5
H11A C11 H11B 109.5
H11A C11 H11C 109.5
H11B C11 H11C 109.5
C6 C14A H14A 111.5
C6 C14A H14B 111.5
H14A C14A H14B 109.3
C15A C14A C6 101.2(16)
C15A C14A H14A 111.5
C15A C14A H14B 111.5
Cl0A C34 Cl 99.6(7)
Cl0A C34 Cl4A 100.2(7)
Cl1A C34 Cl 109.3(7)
Cl1A C34 Cl0A 115.3(7)
Cl1A C34 Cl2A 111.0(7)
Cl1A C34 Cl3A 75.2(6)
Cl1A C34 Cl4A 29.9(4)
Cl1A C34 Cl6A 118.8(6)
Cl2A C34 Cl 105.3(6)
Cl2A C34 Cl0A 115.0(7)
Cl2A C34 Cl4A 138.9(6)
Cl3A C34 Cl 137.4(6)
Cl3A C34 Cl0A 117.1(7)
Cl3A C34 Cl2A 40.7(5)
Cl3A C34 Cl4A 105.0(6)
Cl3A C34 Cl6A 112.3(7)
Cl4A C34 Cl 88.1(7)
Cl5A C34 Cl 108.9(8)
Cl5A C34 Cl0A 12.1(11)
Cl5A C34 Cl1A 117.1(8)
Cl5A C34 Cl2A 104.4(9)
Cl5A C34 Cl3A 105.4(9)
Cl5A C34 Cl4A 107.5(9)
Cl5A C34 Cl6A 118.2(8)
Cl6A C34 Cl 27.1(4)
Cl6A C34 Cl0A 113.1(6)
Cl6A C34 Cl2A 78.3(6)
Cl6A C34 Cl4A 107.6(6)
C6 C14B C15B 95.5(14)
C6 C14B H14C 112.6
C6 C14B H14D 112.6
C15B C14B H14C 112.6
C15B C14B H14D 112.6
H14C C14B H14D 110.1
C14A C15A H15D 109.5
C14A C15A H15E 109.5
C14A C15A H15F 109.5
H15D C15A H15E 109.5
H15D C15A H15F 109.5
H15E C15A H15F 109.5

loop_
_geom_bond_atom_site_label_1
_geom_bond_atom_site_label_2
_geom_bond_distance
Br3 C31 1.934(6)
Br2 C25 1.884(6)
Br1 C19 1.916(6)
O2 C22 1.368(6)
O2 C8 1.445(6)
C3 C8 1.509(6)
C3 C4 1.404(7)
C3 C2 1.398(7)
C17 H17 0.9300
C17 C16 1.370(8)
C17 C18 1.377(7)
C33 H33 0.9300
C33 C32 1.391(7)
C33 C28 1.374(8)
C10 H10A 0.9700
C10 H10B 0.9700
C10 C2 1.531(7)
C10 C11 1.527(7)
O1 C16 1.374(7)
O1 C7 1.417(7)
C22 C27 1.368(7)
C22 C23 1.374(7)
O3 C28 1.372(7)
O3 C9 1.437(7)
C24 H24 0.9300
C24 C25 1.368(8)
C24 C23 1.387(7)
C32 H32 0.9300
C32 C31 1.363(7)
C8 H8A 0.9700
C8 H8B 0.9700
C16 C21 1.375(8)
C4 C5 1.379(7)
C4 C12 1.536(7)
C2 C1 1.406(7)
C25 C26 1.377(8)
C1 C7 1.524(7)
C1 C6 1.388(8)
C7 H7A 0.9700
C7 H7B 0.9700
C27 H27 0.9300
C27 C26 1.358(7)
C23 H23 0.9300
C13 H13A 0.9600
C13 H13B 0.9600
C13 H13C 0.9600
C13 C12 1.529(7)
C28 C29 1.371(8)
C5 C9 1.518(8)
C5 C6 1.401(7)
C9 H9A 0.9700
C9 H9B 0.9700
C19 C18 1.366(9)
C19 C20 1.378(9)
C6 C14A 1.80(2)
C6 C14B 1.540(13)
C18 H18 0.9300
C12 H12A 0.9700
C12 H12B 0.9700
C21 H21 0.9300
C21 C20 1.415(9)
C26 H26 0.9300
C31 C30 1.374(8)
C30 H30 0.9300
C30 C29 1.377(9)
C29 H29 0.9300
C20 H20 0.9300
C11 H11A 0.9600
C11 H11B 0.9600
C11 H11C 0.9600
C14A H14A 0.9700
C14A H14B 0.9700
C14A C15A 1.31(2)
Cl C34 1.880(16)
C15B H15A 0.9600
C15B H15B 0.9600
C15B H15C 0.9600
C15B C14B 1.65(2)
Cl0A C34 1.771(14)
Cl1A C34 1.653(13)
Cl2A C34 1.725(13)
C34 Cl3A 1.683(12)
C34 Cl4A 1.861(13)
C34 Cl5A 1.628(16)
C34 Cl6A 1.699(11)
C14B H14C 0.9700
C14B H14D 0.9700
C15A H15D 0.9600
C15A H15E 0.9600
C15A H15F 0.9600

loop_
_geom_torsion_atom_site_label_1
_geom_torsion_atom_site_label_2
_geom_torsion_atom_site_label_3
_geom_torsion_atom_site_label_4
_geom_torsion
Br3 C31 C30 C29 -178.0(4)
Br2 C25 C26 C27 178.5(5)
Br1 C19 C18 C17 178.1(5)
Br1 C19 C20 C21 -178.8(5)
O2 C22 C27 C26 178.8(5)
O2 C22 C23 C24 -179.6(5)
C3 C4 C5 C9 178.8(6)
C3 C4 C5 C6 1.6(10)
C3 C4 C12 C13 92.8(7)
C3 C2 C1 C7 -173.1(6)
C3 C2 C1 C6 4.0(10)
C17 C16 C21 C20 -0.9(10)
C33 C32 C31 Br3 177.1(4)
C33 C32 C31 C30 -2.6(8)
C33 C28 C29 C30 -2.4(8)
C10 C2 C1 C7 7.9(9)
C10 C2 C1 C6 -175.0(6)
O1 C16 C21 C20 -178.9(7)
C22 O2 C8 C3 180.0(4)
C22 C27 C26 C25 0.9(9)
O3 C28 C29 C30 177.6(5)
C24 C25 C26 C27 -0.9(9)
C32 C33 C28 O3 -178.6(5)
C32 C33 C28 C29 1.4(8)
C32 C31 C30 C29 1.6(9)
C8 O2 C22 C27 -176.1(5)
C8 O2 C22 C23 2.6(7)
C8 C3 C4 C5 -178.8(5)
C8 C3 C4 C12 2.1(8)
C8 C3 C2 C10 -5.1(8)
C8 C3 C2 C1 175.9(5)
C16 C17 C18 C19 -1.4(11)
C16 O1 C7 C1 176.2(5)
C16 C21 C20 C19 2.4(11)
C4 C3 C8 O2 83.3(6)
C4 C3 C2 C10 177.9(5)
C4 C3 C2 C1 -1.1(8)
C4 C5 C9 O3 -87.3(7)
C4 C5 C6 C1 1.4(12)
C4 C5 C6 C14A -151.8(10)
C4 C5 C6 C14B 161.0(7)
C2 C3 C8 O2 -93.7(6)
C2 C3 C4 C5 -1.7(9)
C2 C3 C4 C12 179.1(5)
C2 C1 C7 O1 -73.5(7)
C2 C1 C6 C5 -4.2(12)
C2 C1 C6 C14A 150.2(9)
C2 C1 C6 C14B -163.1(7)
C25 C24 C23 C22 1.0(8)
C1 C6 C14A C15A 108.6(14)
C1 C6 C14B C15B -96.4(15)
C7 O1 C16 C17 13.6(9)
C7 O1 C16 C21 -168.5(5)
C7 C1 C6 C5 172.8(7)
C7 C1 C6 C14A -32.8(12)
C7 C1 C6 C14B 13.9(12)
C27 C22 C23 C24 -1.0(8)
C23 C22 C27 C26 0.0(9)
C23 C24 C25 Br2 -179.5(4)
C23 C24 C25 C26 -0.1(9)
C28 C33 C32 C31 1.0(8)
C28 O3 C9 C5 172.4(4)
C5 C4 C12 C13 -86.4(7)
C5 C6 C14A C15A -96.4(13)
C5 C6 C14B C15B 103.6(14)
C9 O3 C28 C33 7.4(7)
C9 O3 C28 C29 -172.6(5)
C9 C5 C6 C1 -175.9(7)
C9 C5 C6 C14A 30.9(13)
C9 C5 C6 C14B -16.3(11)
C6 C1 C7 O1 109.5(7)
C6 C5 C9 O3 90.0(7)
C18 C17 C16 O1 178.2(6)
C18 C17 C16 C21 0.4(10)
C18 C19 C20 C21 -3.6(12)
C12 C4 C5 C9 -2.0(9)
C12 C4 C5 C6 -179.3(6)
C31 C30 C29 C28 0.9(9)
C20 C19 C18 C17 3.1(11)
C11 C10 C2 C3 -85.5(6)
C11 C10 C2 C1 93.4(7)
C14A C6 C14B C15B -2(2)
C14B C6 C14A C15A 1.0(11)
